data_2016385
loop_
_publ_author_name
'Wioleta Domanska-Babul'
'Katarzyna Baranowska'
'Jerzy Pikies'

_publ_section_title
;
 Two pseudopolymorphs of LiCl trimers with semicubane structures
;
_journal_coeditor_code GZ3103
_journal_issue 1
_journal_name_full 'Acta Crystallographica Section C'
_journal_page_first m20
_journal_page_last m22
_journal_paper_doi 10.1107/S0108270107058763
_journal_volume 64
_journal_year 2008
_chemical_formula_iupac '[Li3 Cl3 (C6 H15 O P)4] , C7 H8'
_chemical_formula_moiety 'C24 H60 Cl3 Li3 O4 P4, C7 H8'
_chemical_formula_sum 'C31 H68 Cl3 Li3 O4 P4'
_chemical_formula_weight 755.9
_chemical_name_systematic
;
trichlorido(\m~3~-triethylphosphine
oxide-\k^3^O:O:O)tris(\m~2~-triethylphosphine oxide-\k^2^O:O)trilithium(I)
toluene solvate
;
_space_group_IT_number 14
_symmetry_cell_setting monoclinic
_symmetry_space_group_name_Hall '-P 2ybc'
_symmetry_space_group_name_H-M 'P 1 21/c 1'
_atom_sites_solution_hydrogens geom
_atom_sites_solution_primary direct
_atom_sites_solution_secondary difmap
_audit_conform_dict_name cif_core.dic
_audit_conform_dict_version 2.3
_audit_creation_method 'WinGX routine CIF_UPDATE'
_cell_angle_alpha 90
_cell_angle_beta 134.162(3)
_cell_angle_gamma 90
_cell_formula_units_Z 4
_cell_length_a 11.3414(7)
_cell_length_b 32.9899(19)
_cell_length_c 16.1000(10)
_cell_measurement_reflns_used 14410
_cell_measurement_temperature 120(2)
_cell_measurement_theta_max 32.4826
_cell_measurement_theta_min 2.1475
_cell_volume 4321.3(5)
_computing_cell_refinement 'CrysAlis RED (Oxford Diffraction, 2006)'
_computing_data_collection 'CrysAlis CCD (Oxford Diffraction, 2006)'
_computing_data_reduction 'CrysAlis RED (Oxford Diffraction, 2006)'
_computing_molecular_graphics 'ORTEP-3 for Windows (Farrugia, 1997)'
_computing_publication_material 'WinGX (Farrugia, 1999)'
_computing_structure_refinement 'SHELXL97 (Sheldrick, 1997)'
_computing_structure_solution 'SHELXS97 (Sheldrick, 1997)'
_diffrn_ambient_temperature 120(2)
_diffrn_measured_fraction_theta_full 0.999
_diffrn_measured_fraction_theta_max 0.999
_diffrn_measurement_device '4-axis \k geometry diffractometer'
_diffrn_measurement_device_type 'Oxford Diffraction KM4 CCD'
_diffrn_measurement_method '\w scans, 0.75 deg width'
_diffrn_radiation_monochromator graphite
_diffrn_radiation_type MoK\a
_diffrn_radiation_wavelength 0.71073
_diffrn_reflns_av_R_equivalents 0.06
_diffrn_reflns_limit_h_max 13
_diffrn_reflns_limit_h_min -13
_diffrn_reflns_limit_k_max 39
_diffrn_reflns_limit_k_min -39
_diffrn_reflns_limit_l_max 19
_diffrn_reflns_limit_l_min -16
_diffrn_reflns_number 29430
_diffrn_reflns_theta_full 25.05
_diffrn_reflns_theta_max 25.05
_diffrn_reflns_theta_min 2.15
_exptl_absorpt_coefficient_mu 0.39
_exptl_absorpt_correction_type none
_exptl_crystal_colour colourless
_exptl_crystal_density_diffrn 1.162
_exptl_crystal_density_method 'not measured'
_exptl_crystal_description prism
_exptl_crystal_F_000 1624
_exptl_crystal_size_max 0.3
_exptl_crystal_size_mid 0.2
_exptl_crystal_size_min 0.1
_refine_diff_density_max 0.928
_refine_diff_density_min -0.49
_refine_ls_extinction_method none
_refine_ls_goodness_of_fit_ref 1.063
_refine_ls_hydrogen_treatment constr
_refine_ls_matrix_type full
_refine_ls_number_parameters 419
_refine_ls_number_reflns 7657
_refine_ls_number_restraints 0
_refine_ls_restrained_S_all 1.063
_refine_ls_R_factor_all 0.0932
_refine_ls_R_factor_gt 0.06
_refine_ls_shift/su_max 0.001
_refine_ls_shift/su_mean 0
_refine_ls_structure_factor_coef Fsqd
_refine_ls_weighting_details 'calc w = 1/[\s^2^(Fo^2^)+(0.0438P)^2^+6.5385P] where P=(Fo^2^+2Fc^2^)/3'
_refine_ls_weighting_scheme calc
_refine_ls_wR_factor_gt 0.1177
_refine_ls_wR_factor_ref 0.1272
_reflns_number_gt 5468
_reflns_number_total 7657
_reflns_threshold_expression I>2\s(I)
_cod_data_source_file gz3103.cif
_cod_data_source_block I
_cod_database_code 2016385
_cod_database_fobs_code 2016385

loop_
_symmetry_equiv_pos_as_xyz
'x, y, z'
'-x, y+1/2, -z+1/2'
'-x, -y, -z'
'x, -y-1/2, z-1/2'

loop_
_atom_site_aniso_label
_atom_site_aniso_U_11
_atom_site_aniso_U_22
_atom_site_aniso_U_33
_atom_site_aniso_U_12
_atom_site_aniso_U_13
_atom_site_aniso_U_23
Cl1 0.0268(5) 0.0525(7) 0.0228(5) 0.0030(5) 0.0132(4) 0.0032(5)
Cl2 0.0278(5) 0.0270(5) 0.0421(6) -0.0034(4) 0.0256(5) 0.0000(4)
Cl3 0.0387(6) 0.0294(5) 0.0327(5) 0.0007(4) 0.0252(5) 0.0064(4)
P1 0.0199(5) 0.0164(5) 0.0250(5) -0.0011(4) 0.0145(4) 0.0007(4)
P2 0.0213(5) 0.0216(5) 0.0194(5) -0.0020(4) 0.0125(4) -0.0017(4)
P3 0.0254(5) 0.0284(6) 0.0277(5) -0.0046(4) 0.0200(5) -0.0023(4)
P4 0.0231(5) 0.0178(5) 0.0208(5) -0.0004(4) 0.0161(4) -0.0010(4)
O1 0.0233(13) 0.0165(13) 0.0333(14) -0.0017(11) 0.0181(12) 0.0009(11)
O2 0.0275(14) 0.0270(14) 0.0214(13) -0.0068(11) 0.0161(12) -0.0043(11)
O3 0.0235(13) 0.0296(14) 0.0242(13) -0.0010(11) 0.0175(12) 0.0018(11)
O4 0.0219(13) 0.0159(12) 0.0218(12) -0.0020(10) 0.0161(11) -0.0021(10)
C1 0.027(2) 0.019(2) 0.030(2) -0.0014(16) 0.0186(18) -0.0014(16)
C2 0.049(3) 0.043(3) 0.039(2) 0.005(2) 0.034(2) 0.006(2)
C3 0.024(2) 0.026(2) 0.036(2) 0.0000(17) 0.0193(19) 0.0027(18)
C4 0.030(2) 0.030(2) 0.040(2) 0.0086(18) 0.021(2) 0.0074(19)
C5 0.029(2) 0.024(2) 0.030(2) -0.0008(16) 0.0224(19) 0.0009(16)
C6 0.077(4) 0.060(3) 0.045(3) -0.013(3) 0.049(3) -0.011(2)
C7 0.028(2) 0.024(2) 0.032(2) 0.0013(17) 0.0164(19) -0.0033(17)
C8 0.037(2) 0.036(3) 0.058(3) -0.002(2) 0.034(2) -0.012(2)
C9 0.025(2) 0.027(2) 0.025(2) -0.0047(17) 0.0163(18) -0.0035(17)
C10 0.029(2) 0.031(2) 0.029(2) -0.0048(18) 0.0146(19) -0.0075(18)
C11 0.028(2) 0.038(2) 0.0190(19) -0.0034(18) 0.0148(17) -0.0004(18)
C12 0.040(2) 0.038(2) 0.041(2) 0.003(2) 0.030(2) 0.001(2)
C13 0.039(2) 0.027(2) 0.043(2) -0.0064(18) 0.030(2) -0.0008(19)
C14 0.046(3) 0.030(2) 0.040(3) -0.010(2) 0.020(2) -0.008(2)
C15 0.034(2) 0.033(2) 0.041(2) 0.0005(19) 0.028(2) 0.0027(19)
C16 0.064(3) 0.031(2) 0.056(3) 0.008(2) 0.045(3) 0.007(2)
C17 0.040(2) 0.041(3) 0.040(2) 0.002(2) 0.031(2) 0.004(2)
C18 0.062(3) 0.062(3) 0.056(3) 0.020(3) 0.050(3) 0.023(3)
C19 0.039(2) 0.027(2) 0.039(2) -0.0032(18) 0.032(2) -0.0032(18)
C20 0.076(4) 0.065(4) 0.067(3) 0.027(3) 0.060(3) 0.036(3)
C21 0.032(2) 0.029(2) 0.028(2) 0.0097(18) 0.0210(19) 0.0053(17)
C22 0.053(3) 0.036(2) 0.043(3) 0.020(2) 0.036(2) 0.008(2)
C23 0.033(2) 0.030(2) 0.029(2) -0.0079(18) 0.0210(19) -0.0131(18)
C24 0.067(3) 0.040(3) 0.062(3) -0.030(2) 0.051(3) -0.023(2)
C25 0.048(3) 0.036(2) 0.036(2) 0.002(2) 0.031(2) 0.004(2)
C26 0.037(3) 0.050(3) 0.041(3) -0.009(2) 0.027(2) 0.001(2)
C27 0.043(3) 0.050(3) 0.048(3) 0.007(2) 0.034(2) 0.004(2)
C28 0.054(3) 0.037(3) 0.047(3) -0.001(2) 0.035(3) -0.003(2)
C29 0.039(3) 0.049(3) 0.042(3) -0.008(2) 0.027(2) -0.002(2)
C30 0.039(3) 0.052(3) 0.036(2) 0.013(2) 0.026(2) 0.009(2)
C31 0.092(4) 0.036(3) 0.071(4) 0.002(3) 0.057(4) 0.003(3)
Li1 0.025(3) 0.023(3) 0.029(3) 0.002(3) 0.020(3) 0.004(3)
Li2 0.025(3) 0.017(3) 0.028(3) -0.007(3) 0.018(3) -0.003(3)
Li3 0.029(3) 0.022(3) 0.030(3) -0.008(3) 0.022(3) -0.005(3)

loop_
_atom_site_type_symbol
_atom_site_label
_atom_site_fract_x
_atom_site_fract_y
_atom_site_fract_z
_atom_site_U_iso_or_equiv
_atom_site_thermal_displace_type
_atom_site_occupancy
Cl Cl1 1.13713(12) 0.13798(3) 1.33835(8) 0.0377(3) Uani 1.000
Cl Cl2 0.36644(11) 0.08998(3) 0.93977(9) 0.0312(3) Uani 1.000
Cl Cl3 0.66269(12) 0.23318(3) 0.84637(8) 0.0333(3) Uani 1.000
P P1 0.80135(11) 0.03679(3) 1.09962(8) 0.0215(3) Uani 1.000
P P2 0.41313(11) 0.12871(3) 0.71391(8) 0.0223(3) Uani 1.000
P P3 1.06489(12) 0.16585(3) 1.04556(8) 0.0258(3) Uani 1.000
P P4 0.66900(11) 0.19583(3) 1.11529(8) 0.0198(3) Uani 1.000
O O1 0.7896(3) 0.08209(7) 1.0831(2) 0.0258(8) Uani 1.000
O O2 0.5439(3) 0.13307(8) 0.8435(2) 0.0261(8) Uani 1.000
O O3 0.9336(3) 0.15388(7) 1.0421(2) 0.0250(8) Uani 1.000
O O4 0.7093(3) 0.16540(7) 1.06735(19) 0.0191(7) Uani 1.000
C C1 0.6931(4) 0.01074(11) 0.9650(3) 0.0265(12) Uani 1.000
C C2 0.7621(5) 0.01953(14) 0.9127(4) 0.0407(16) Uani 1.000
C C3 1.0123(4) 0.02053(11) 1.2015(3) 0.0301(12) Uani 1.000
C C4 1.0372(5) -0.02550(12) 1.2148(4) 0.0364(12) Uani 1.000
C C5 0.7084(4) 0.01932(11) 1.1483(3) 0.0260(12) Uani 1.000
C C6 0.7959(7) 0.03310(16) 1.2705(4) 0.0548(19) Uani 1.000
C C7 0.2600(5) 0.16786(12) 0.6430(3) 0.0321(12) Uani 1.000
C C8 0.1553(5) 0.16662(14) 0.6708(4) 0.0429(16) Uani 1.000
C C9 0.3113(4) 0.08063(11) 0.6766(3) 0.0267(12) Uani 1.000
C C10 0.1635(5) 0.07355(12) 0.5473(3) 0.0347(12) Uani 1.000
C C11 0.4983(4) 0.13179(12) 0.6531(3) 0.0298(11) Uani 1.000
C C12 0.6204(5) 0.09787(13) 0.6935(4) 0.0381(12) Uani 1.000
C C13 1.1356(5) 0.21696(12) 1.0956(3) 0.0350(12) Uani 1.000
C C14 1.2430(6) 0.22151(13) 1.2260(4) 0.0477(16) Uani 1.000
C C15 1.2400(5) 0.13346(12) 1.1405(3) 0.0343(12) Uani 1.000
C C16 1.2083(6) 0.09008(13) 1.0978(4) 0.0475(16) Uani 1.000
C C17 0.9878(5) 0.16287(14) 0.9029(3) 0.0375(14) Uani 1.000
C C18 1.1105(6) 0.17252(16) 0.8949(4) 0.0520(17) Uani 1.000
C C19 0.6179(5) 0.17157(12) 1.1864(3) 0.0306(12) Uani 1.000
C C20 0.7631(7) 0.15229(16) 1.3021(4) 0.060(2) Uani 1.000
C C21 0.4952(5) 0.22563(12) 0.9980(3) 0.0296(12) Uani 1.000
C C22 0.4501(6) 0.26074(13) 1.0331(4) 0.0417(16) Uani 1.000
C C23 0.8399(5) 0.22876(12) 1.2176(3) 0.0312(12) Uani 1.000
C C24 0.8808(6) 0.25423(14) 1.1612(4) 0.0509(17) Uani 1.000
C C25 0.6169(5) 0.10110(13) 0.4618(4) 0.0384(14) Uani 1.000
C C26 0.7534(5) 0.08232(15) 0.4942(4) 0.0428(17) Uani 1.000
C C27 0.7574(6) 0.04091(15) 0.4847(4) 0.0449(17) Uani 1.000
C C28 0.6255(6) 0.01766(14) 0.4424(4) 0.0462(17) Uani 1.000
C C29 0.4896(6) 0.03553(15) 0.4095(4) 0.0444(17) Uani 1.000
C C30 0.4849(5) 0.07693(14) 0.4190(4) 0.0425(16) Uani 1.000
C C31 0.6131(8) 0.14606(14) 0.4739(5) 0.066(2) Uani 1.000
Li Li1 0.9152(7) 0.13172(18) 1.1452(5) 0.0246(17) Uani 1.000
Li Li2 0.5866(7) 0.11439(17) 0.9771(5) 0.0238(17) Uani 1.000
Li Li3 0.7107(7) 0.17445(18) 0.9417(5) 0.0257(17) Uani 1.000
H H1A 0.57595 0.01884 0.90901 0.0341 Uiso 1.000
H H1B 0.69856 -0.01881 0.97812 0.0341 Uiso 1.000
H H2A 0.86869 0.00605 0.95876 0.0606 Uiso 1.000
H H2B 0.68581 0.00935 0.83303 0.0606 Uiso 1.000
H H2C 0.77607 0.04884 0.91270 0.0606 Uiso 1.000
H H3A 1.06925 0.03230 1.27816 0.0387 Uiso 1.000
H H3B 1.06536 0.03162 1.17708 0.0387 Uiso 1.000
H H4A 0.99665 -0.03712 1.14275 0.0549 Uiso 1.000
H H4B 1.15452 -0.03160 1.27843 0.0549 Uiso 1.000
H H4C 0.97650 -0.03724 1.23174 0.0549 Uiso 1.000
H H5A 0.70562 -0.01068 1.14606 0.0334 Uiso 1.000
H H5B 0.59337 0.02903 1.09363 0.0334 Uiso 1.000
H H6A 0.81196 0.06253 1.27665 0.0827 Uiso 1.000
H H6B 0.72891 0.02598 1.28600 0.0827 Uiso 1.000
H H6C 0.90295 0.01961 1.32698 0.0827 Uiso 1.000
H H7A 0.18678 0.16522 0.55823 0.0414 Uiso 1.000
H H7B 0.31505 0.19457 0.66641 0.0414 Uiso 1.000
H H8A 0.22695 0.16867 0.75475 0.0645 Uiso 1.000
H H8B 0.07776 0.18936 0.63255 0.0645 Uiso 1.000
H H8C 0.09421 0.14103 0.64298 0.0645 Uiso 1.000
H H9A 0.27423 0.07828 0.71674 0.0349 Uiso 1.000
H H9B 0.39235 0.05878 0.70635 0.0349 Uiso 1.000
H H10A 0.19809 0.07581 0.50614 0.0514 Uiso 1.000
H H10B 0.11877 0.04641 0.53536 0.0514 Uiso 1.000
H H10C 0.07887 0.09391 0.51747 0.0514 Uiso 1.000
H H11A 0.55452 0.15823 0.67433 0.0384 Uiso 1.000
H H11B 0.40763 0.13081 0.56764 0.0384 Uiso 1.000
H H12A 0.56201 0.07192 0.66226 0.0566 Uiso 1.000
H H12B 0.67325 0.10325 0.66588 0.0566 Uiso 1.000
H H12C 0.70417 0.09670 0.77829 0.0566 Uiso 1.000
H H13A 1.03926 0.23515 1.05334 0.0452 Uiso 1.000
H H13B 1.19938 0.22557 1.07767 0.0452 Uiso 1.000
H H14A 1.35287 0.21064 1.26862 0.0708 Uiso 1.000
H H14B 1.25167 0.25025 1.24499 0.0708 Uiso 1.000
H H14C 1.19322 0.20654 1.24772 0.0708 Uiso 1.000
H H15A 1.27703 0.13335 1.21724 0.0439 Uiso 1.000
H H15B 1.33036 0.14476 1.15076 0.0439 Uiso 1.000
H H16A 1.19043 0.08932 1.02889 0.0714 Uiso 1.000
H H16B 1.30340 0.07323 1.15872 0.0714 Uiso 1.000
H H16C 1.11051 0.07969 1.07832 0.0714 Uiso 1.000
H H17A 0.89384 0.18177 0.85160 0.0488 Uiso 1.000
H H17B 0.94523 0.13513 0.87274 0.0488 Uiso 1.000
H H18A 1.20440 0.15401 0.94502 0.0770 Uiso 1.000
H H18B 1.05759 0.16924 0.81464 0.0770 Uiso 1.000
H H18C 1.14876 0.20053 0.91977 0.0770 Uiso 1.000
H H19A 0.53466 0.15035 1.13457 0.0389 Uiso 1.000
H H19B 0.56730 0.19186 1.19897 0.0389 Uiso 1.000
H H20A 0.83527 0.17359 1.35918 0.0896 Uiso 1.000
H H20B 0.72305 0.13557 1.32850 0.0896 Uiso 1.000
H H20C 0.82448 0.13529 1.29312 0.0896 Uiso 1.000
H H21A 0.39871 0.20748 0.94593 0.0379 Uiso 1.000
H H21B 0.51785 0.23669 0.95317 0.0379 Uiso 1.000
H H22A 0.54326 0.27945 1.08304 0.0636 Uiso 1.000
H H22B 0.35466 0.27512 0.96367 0.0636 Uiso 1.000
H H22C 0.42325 0.25022 1.07528 0.0636 Uiso 1.000
H H23A 0.93704 0.21234 1.28076 0.0400 Uiso 1.000
H H23B 0.81405 0.24695 1.25202 0.0400 Uiso 1.000
H H24A 0.79412 0.27441 1.10990 0.0769 Uiso 1.000
H H24B 0.98608 0.26804 1.22142 0.0769 Uiso 1.000
H H24C 0.88840 0.23659 1.11613 0.0769 Uiso 1.000
H H26 0.84542 0.09824 0.52345 0.0518 Uiso 1.000
H H27 0.85194 0.02852 0.50751 0.0537 Uiso 1.000
H H28 0.62840 -0.01087 0.43597 0.0556 Uiso 1.000
H H29 0.39788 0.01937 0.37985 0.0536 Uiso 1.000
H H30 0.38969 0.08901 0.39583 0.0510 Uiso 1.000
H H31A 0.51135 0.15342 0.45282 0.0989 Uiso 1.000
H H31B 0.70779 0.15407 0.55419 0.0989 Uiso 1.000
H H31C 0.61764 0.16005 0.42246 0.0989 Uiso 1.000

loop_
_atom_type_symbol
_atom_type_description
_atom_type_scat_dispersion_real
_atom_type_scat_dispersion_imag
_atom_type_scat_source
C C 0.0033 0.0016 'International Tables Vol C Tables 4.2.6.8 and 6.1.1.4'
H H 0 0 'International Tables Vol C Tables 4.2.6.8 and 6.1.1.4'
P P 0.1023 0.0942 'International Tables Vol C Tables 4.2.6.8 and 6.1.1.4'
Cl Cl 0.1484 0.1585 'International Tables Vol C Tables 4.2.6.8 and 6.1.1.4'
O O 0.0106 0.006 'International Tables Vol C Tables 4.2.6.8 and 6.1.1.4'
Li Li -0.0003 0.0001 'International Tables Vol C Tables 4.2.6.8 and 6.1.1.4'

loop_
_geom_angle_atom_site_label_1
_geom_angle_atom_site_label_2
_geom_angle_atom_site_label_3
_geom_angle
_geom_angle_publ_flag
O1 P1 C1 111.03(16) no
O1 P1 C3 110.77(19) no
O1 P1 C5 112.9(2) no
C1 P1 C3 108.3(2) no
C1 P1 C5 104.9(2) no
C3 P1 C5 108.6(2) no
O2 P2 C7 113.29(18) no
O2 P2 C9 109.29(17) no
O2 P2 C11 111.5(2) no
C7 P2 C9 108.1(2) no
C7 P2 C11 105.2(2) no
C9 P2 C11 109.4(2) no
O3 P3 C13 112.6(2) no
O3 P3 C15 110.9(2) no
O3 P3 C17 110.5(2) no
C13 P3 C15 107.1(2) no
C13 P3 C17 106.9(2) no
C15 P3 C17 108.7(2) no
O4 P4 C19 112.05(19) no
O4 P4 C21 109.01(18) no
O4 P4 C23 110.7(2) no
C19 P4 C21 108.0(3) no
C19 P4 C23 107.9(2) no
C21 P4 C23 109.07(19) no
P1 O1 Li1 143.8(3) yes
P1 O1 Li2 126.6(3) yes
Li1 O1 Li2 89.2(3) yes
P2 O2 Li2 138.5(3) no
P2 O2 Li3 131.0(3) no
Li2 O2 Li3 88.4(3) no
P3 O3 Li1 139.1(3) no
P3 O3 Li3 128.4(3) no
Li1 O3 Li3 89.4(4) no
P4 O4 Li1 131.9(2) yes
P4 O4 Li2 128.1(4) yes
P4 O4 Li3 128.0(2) yes
Li1 O4 Li2 84.7(3) yes
Li1 O4 Li3 83.9(3) no
Li2 O4 Li3 83.5(3) no
P1 C1 C2 113.1(3) no
P1 C3 C4 114.9(3) no
P1 C5 C6 114.5(4) no
P2 C7 C8 113.4(3) no
P2 C9 C10 115.4(3) no
P2 C11 C12 113.5(3) no
P3 C13 C14 112.7(3) no
P3 C15 C16 113.9(3) no
P3 C17 C18 115.9(3) no
P4 C19 C20 114.4(5) no
P4 C21 C22 115.6(3) no
P4 C23 C24 111.7(3) no
H1A C1 H1B 108.00 no
P1 C1 H1B 109.00 no
C2 C1 H1A 109.00 no
P1 C1 H1A 109.00 no
C2 C1 H1B 109.00 no
C1 C2 H2A 109.00 no
C1 C2 H2B 109.00 no
C1 C2 H2C 109.00 no
H2A C2 H2B 110.00 no
H2A C2 H2C 109.00 no
H2B C2 H2C 109.00 no
C4 C3 H3B 109.00 no
H3A C3 H3B 108.00 no
C4 C3 H3A 109.00 no
P1 C3 H3A 109.00 no
P1 C3 H3B 109.00 no
H4B C4 H4C 109.00 no
C3 C4 H4C 110.00 no
C3 C4 H4A 109.00 no
C3 C4 H4B 109.00 no
H4A C4 H4B 109.00 no
H4A C4 H4C 109.00 no
P1 C5 H5A 109.00 no
C6 C5 H5A 109.00 no
C6 C5 H5B 109.00 no
P1 C5 H5B 109.00 no
H5A C5 H5B 108.00 no
C5 C6 H6C 109.00 no
H6A C6 H6B 110.00 no
C5 C6 H6A 109.00 no
C5 C6 H6B 109.00 no
H6A C6 H6C 109.00 no
H6B C6 H6C 110.00 no
H7A C7 H7B 108.00 no
C8 C7 H7A 109.00 no
C8 C7 H7B 109.00 no
P2 C7 H7A 109.00 no
P2 C7 H7B 109.00 no
H8B C8 H8C 109.00 no
C7 C8 H8B 110.00 no
C7 C8 H8C 110.00 no
C7 C8 H8A 110.00 no
H8A C8 H8C 109.00 no
H8A C8 H8B 109.00 no
C10 C9 H9B 108.00 no
C10 C9 H9A 108.00 no
P2 C9 H9B 108.00 no
P2 C9 H9A 108.00 no
H9A C9 H9B 107.00 no
H10B C10 H10C 109.00 no
C9 C10 H10A 109.00 no
C9 C10 H10B 109.00 no
C9 C10 H10C 109.00 no
H10A C10 H10B 109.00 no
H10A C10 H10C 109.00 no
C12 C11 H11A 109.00 no
P2 C11 H11A 109.00 no
P2 C11 H11B 109.00 no
C12 C11 H11B 109.00 no
H11A C11 H11B 108.00 no
C11 C12 H12C 109.00 no
C11 C12 H12A 109.00 no
C11 C12 H12B 109.00 no
H12A C12 H12B 109.00 no
H12A C12 H12C 109.00 no
H12B C12 H12C 109.00 no
P3 C13 H13B 109.00 no
C14 C13 H13A 109.00 no
C14 C13 H13B 109.00 no
P3 C13 H13A 109.00 no
H13A C13 H13B 108.00 no
H14A C14 H14C 109.00 no
C13 C14 H14B 109.00 no
H14B C14 H14C 110.00 no
C13 C14 H14A 109.00 no
C13 C14 H14C 109.00 no
H14A C14 H14B 109.00 no
P3 C15 H15B 109.00 no
P3 C15 H15A 109.00 no
C16 C15 H15B 109.00 no
H15A C15 H15B 108.00 no
C16 C15 H15A 109.00 no
C15 C16 H16C 109.00 no
H16A C16 H16B 110.00 no
C15 C16 H16A 110.00 no
C15 C16 H16B 109.00 no
H16B C16 H16C 109.00 no
H16A C16 H16C 109.00 no
P3 C17 H17A 108.00 no
H17A C17 H17B 107.00 no
C18 C17 H17B 108.00 no
P3 C17 H17B 108.00 no
C18 C17 H17A 108.00 no
C17 C18 H18A 110.00 no
H18B C18 H18C 109.00 no
C17 C18 H18C 110.00 no
H18A C18 H18B 109.00 no
C17 C18 H18B 109.00 no
H18A C18 H18C 109.00 no
P4 C19 H19A 109.00 no
P4 C19 H19B 109.00 no
C20 C19 H19A 109.00 no
C20 C19 H19B 109.00 no
H19A C19 H19B 108.00 no
H20B C20 H20C 109.00 no
H20A C20 H20C 109.00 no
H20A C20 H20B 109.00 no
C19 C20 H20A 109.00 no
C19 C20 H20B 109.00 no
C19 C20 H20C 109.00 no
P4 C21 H21B 108.00 no
P4 C21 H21A 108.00 no
C22 C21 H21A 108.00 no
C22 C21 H21B 108.00 no
H21A C21 H21B 108.00 no
C21 C22 H22A 110.00 no
C21 C22 H22B 110.00 no
C21 C22 H22C 110.00 no
H22A C22 H22B 109.00 no
H22A C22 H22C 109.00 no
H22B C22 H22C 109.00 no
P4 C23 H23A 109.00 no
P4 C23 H23B 109.00 no
C24 C23 H23A 109.00 no
C24 C23 H23B 109.00 no
H23A C23 H23B 108.00 no
C23 C24 H24A 109.00 no
H24B C24 H24C 109.00 no
C23 C24 H24C 109.00 no
H24A C24 H24B 109.00 no
C23 C24 H24B 109.00 no
H24A C24 H24C 109.00 no
C26 C25 C30 117.8(4) no
C26 C25 C31 121.2(6) no
C30 C25 C31 121.0(6) no
C25 C26 C27 121.0(6) no
C26 C27 C28 120.1(7) no
C27 C28 C29 119.9(5) no
C28 C29 C30 120.3(6) no
C25 C30 C29 120.9(6) no
C25 C26 H26 119.00 no
C27 C26 H26 120.00 no
C26 C27 H27 120.00 no
C28 C27 H27 120.00 no
C27 C28 H28 120.00 no
C29 C28 H28 120.00 no
C30 C29 H29 120.00 no
C28 C29 H29 120.00 no
C29 C30 H30 120.00 no
C25 C30 H30 120.00 no
H31B C31 H31C 109.00 no
C25 C31 H31C 109.00 no
C25 C31 H31A 109.00 no
C25 C31 H31B 109.00 no
H31A C31 H31B 110.00 no
H31A C31 H31C 109.00 no
Cl1 Li1 O3 117.2(4) no
Cl1 Li1 O1 120.1(3) no
O1 Li1 O3 110.8(3) no
O1 Li1 O4 91.6(4) no
Cl1 Li1 O4 119.6(3) no
O3 Li1 O4 91.6(3) no
Cl2 Li2 O2 116.0(3) no
Cl2 Li2 O4 124.5(4) no
Cl2 Li2 O1 116.4(3) no
O1 Li2 O4 91.4(3) yes
O2 Li2 O4 92.7(3) no
O1 Li2 O2 111.7(5) no
O2 Li3 O4 91.6(4) no
O3 Li3 O4 91.6(3) no
Cl3 Li3 O2 114.0(3) no
Cl3 Li3 O3 114.7(4) no
Cl3 Li3 O4 128.4(3) no
O2 Li3 O3 113.4(3) no

loop_
_geom_bond_atom_site_label_1
_geom_bond_atom_site_label_2
_geom_bond_distance
_geom_bond_publ_flag
Cl1 Li1 2.268(6) yes
Cl2 Li2 2.270(9) no
Cl3 Li3 2.289(6) no
P1 O1 1.508(3) yes
P1 C1 1.799(4) no
P1 C3 1.798(5) no
P1 C5 1.791(5) no
P2 O2 1.504(2) no
P2 C7 1.796(5) no
P2 C9 1.801(4) no
P2 C11 1.794(6) no
P3 O3 1.504(4) no
P3 C13 1.799(4) no
P3 C15 1.787(5) no
P3 C17 1.803(4) no
P4 O4 1.518(3) no
P4 C19 1.792(6) no
P4 C21 1.798(4) no
P4 C23 1.789(5) no
O1 Li1 1.930(7) yes
O1 Li2 1.968(8) no
O2 Li2 1.947(8) no
O2 Li3 1.943(7) no
O3 Li1 1.953(9) no
O3 Li3 1.942(9) no
O4 Li1 2.045(9) yes
O4 Li2 2.016(6) no
O4 Li3 2.056(9) no
C1 C2 1.524(9) no
C3 C4 1.532(5) no
C5 C6 1.530(6) no
C7 C8 1.534(10) no
C9 C10 1.528(5) no
C11 C12 1.529(7) no
C13 C14 1.533(6) no
C15 C16 1.518(6) no
C17 C18 1.518(10) no
C19 C20 1.521(6) no
C21 C22 1.525(8) no
C23 C24 1.527(9) no
C1 H1A 0.9900 no
C1 H1B 0.9900 no
C2 H2A 0.9800 no
C2 H2B 0.9800 no
C2 H2C 0.9800 no
C3 H3A 0.9900 no
C3 H3B 0.9900 no
C4 H4A 0.9800 no
C4 H4B 0.9800 no
C4 H4C 0.9800 no
C5 H5A 0.9900 no
C5 H5B 0.9900 no
C6 H6A 0.9800 no
C6 H6B 0.9800 no
C6 H6C 0.9800 no
C7 H7A 0.9900 no
C7 H7B 0.9900 no
C8 H8A 0.9800 no
C8 H8B 0.9800 no
C8 H8C 0.9800 no
C9 H9A 0.9900 no
C9 H9B 0.9900 no
C10 H10A 0.9800 no
C10 H10B 0.9800 no
C10 H10C 0.9800 no
C11 H11A 0.9900 no
C11 H11B 0.9900 no
C12 H12A 0.9800 no
C12 H12B 0.9800 no
C12 H12C 0.9800 no
C13 H13A 0.9900 no
C13 H13B 0.9900 no
C14 H14A 0.9800 no
C14 H14B 0.9800 no
C14 H14C 0.9800 no
C15 H15A 0.9900 no
C15 H15B 0.9900 no
C16 H16A 0.9800 no
C16 H16B 0.9800 no
C16 H16C 0.9800 no
C17 H17A 0.9900 no
C17 H17B 0.9900 no
C18 H18A 0.9800 no
C18 H18B 0.9800 no
C18 H18C 0.9800 no
C19 H19A 0.9900 no
C19 H19B 0.9900 no
C20 H20A 0.9800 no
C20 H20B 0.9800 no
C20 H20C 0.9800 no
C21 H21A 0.9900 no
C21 H21B 0.9900 no
C22 H22A 0.9800 no
C22 H22B 0.9800 no
C22 H22C 0.9800 no
C23 H23A 0.9900 no
C23 H23B 0.9900 no
C24 H24A 0.9800 no
C24 H24B 0.9800 no
C24 H24C 0.9800 no
C25 C26 1.388(9) no
C25 C30 1.384(9) no
C25 C31 1.501(6) no
C26 C27 1.379(7) no
C27 C28 1.368(10) no
C28 C29 1.366(10) no
C29 C30 1.380(7) no
C26 H26 0.9500 no
C27 H27 0.9500 no
C28 H28 0.9500 no
C29 H29 0.9500 no
C30 H30 0.9500 no
C31 H31A 0.9800 no
C31 H31B 0.9800 no
C31 H31C 0.9800 no

loop_
_geom_hbond_atom_site_label_D
_geom_hbond_atom_site_label_H
_geom_hbond_atom_site_label_A
_geom_hbond_site_symmetry_A
_geom_hbond_distance_DH
_geom_hbond_distance_HA
_geom_hbond_distance_DA
_geom_hbond_angle_DHA
_geom_hbond_publ_flag
C5 H5A Cl2 3_657 0.9900 2.8000 3.749(4) 160.00 yes
C5 H5B Cl2 . 0.9900 2.8100 3.688(4) 148.00 yes
C11 H11B Cl1 1_454 0.9900 2.7000 3.685(4) 170.00 yes
C30 H30 Cl1 1_454 0.9500 2.8200 3.763(7) 170.00 yes

loop_
_geom_torsion_atom_site_label_1
_geom_torsion_atom_site_label_2
_geom_torsion_atom_site_label_3
_geom_torsion_atom_site_label_4
_geom_torsion
_geom_torsion_publ_flag
C1 P1 O1 Li1 -133.3(6) no
C1 P1 O1 Li2 57.4(4) no
C3 P1 O1 Li1 -12.9(6) no
C3 P1 O1 Li2 177.8(4) no
C5 P1 O1 Li1 109.2(6) no
C5 P1 O1 Li2 -60.2(4) no
O1 P1 C1 C2 61.4(4) no
C3 P1 C1 C2 -60.4(3) no
C5 P1 C1 C2 -176.3(3) no
O1 P1 C3 C4 -173.7(3) no
C1 P1 C3 C4 -51.8(4) no
C5 P1 C3 C4 61.7(4) no
O1 P1 C5 C6 -66.8(4) no
C1 P1 C5 C6 172.2(3) no
C3 P1 C5 C6 56.5(4) no
C7 P2 O2 Li2 91.9(5) no
C7 P2 O2 Li3 -65.7(5) no
C9 P2 O2 Li2 -28.7(5) no
C9 P2 O2 Li3 173.8(4) no
C11 P2 O2 Li2 -149.7(4) no
C11 P2 O2 Li3 52.7(5) no
O2 P2 C7 C8 -65.9(4) no
C9 P2 C7 C8 55.3(3) no
C11 P2 C7 C8 172.1(3) no
O2 P2 C9 C10 174.2(4) no
C7 P2 C9 C10 50.5(5) no
C11 P2 C9 C10 -63.5(4) no
O2 P2 C11 C12 62.7(3) no
C7 P2 C11 C12 -174.1(3) no
C9 P2 C11 C12 -58.3(3) no
C13 P3 O3 Li1 -86.0(4) no
C13 P3 O3 Li3 67.5(3) no
C15 P3 O3 Li1 34.0(4) no
C15 P3 O3 Li3 -172.5(3) no
C17 P3 O3 Li1 154.5(4) no
C17 P3 O3 Li3 -51.9(3) no
O3 P3 C13 C14 72.9(5) no
C15 P3 C13 C14 -49.2(6) no
C17 P3 C13 C14 -165.6(5) no
O3 P3 C15 C16 67.7(5) no
C13 P3 C15 C16 -169.1(4) no
C17 P3 C15 C16 -54.0(5) no
O3 P3 C17 C18 -177.6(3) no
C13 P3 C17 C18 59.7(4) no
C15 P3 C17 C18 -55.7(4) no
C19 P4 O4 Li1 -77.8(4) no
C19 P4 O4 Li2 45.4(3) no
C19 P4 O4 Li3 160.9(4) no
C21 P4 O4 Li1 162.7(4) no
C21 P4 O4 Li2 -74.2(3) no
C21 P4 O4 Li3 41.4(4) no
C23 P4 O4 Li1 42.7(4) no
C23 P4 O4 Li2 165.9(3) no
C23 P4 O4 Li3 -78.6(4) no
O4 P4 C19 C20 71.9(3) no
C21 P4 C19 C20 -168.0(3) no
C23 P4 C19 C20 -50.2(4) no
O4 P4 C21 C22 -173.7(4) no
C19 P4 C21 C22 64.3(5) no
C23 P4 C21 C22 -52.8(5) no
O4 P4 C23 C24 63.2(4) no
C19 P4 C23 C24 -173.9(4) no
C21 P4 C23 C24 -56.8(5) no
P1 O1 Li1 Cl1 -32.0(9) no
P1 O1 Li1 O3 109.7(5) no
P1 O1 Li1 O4 -158.0(4) no
Li2 O1 Li1 Cl1 139.5(5) no
Li2 O1 Li1 O3 -78.8(4) no
Li2 O1 Li1 O4 13.5(3) no
P1 O1 Li2 Cl2 29.9(5) no
P1 O1 Li2 O2 -106.5(4) no
P1 O1 Li2 O4 160.0(3) no
Li1 O1 Li2 Cl2 -143.8(4) no
Li1 O1 Li2 O2 79.8(4) no
Li1 O1 Li2 O4 -13.7(4) no
P2 O2 Li2 Cl2 -17.2(6) no
P2 O2 Li2 O1 119.3(4) no
P2 O2 Li2 O4 -148.1(3) no
Li3 O2 Li2 Cl2 146.0(4) no
Li3 O2 Li2 O1 -77.4(4) no
Li3 O2 Li2 O4 15.1(4) no
P2 O2 Li3 Cl3 16.7(7) no
P2 O2 Li3 O3 -117.0(4) no
P2 O2 Li3 O4 150.5(3) no
Li2 O2 Li3 Cl3 -148.7(5) no
Li2 O2 Li3 O3 77.6(5) no
Li2 O2 Li3 O4 -14.8(3) no
P3 O3 Li1 Cl1 20.5(6) no
P3 O3 Li1 O1 -122.5(4) no
P3 O3 Li1 O4 145.2(3) no
Li3 O3 Li1 Cl1 -139.1(4) no
Li3 O3 Li1 O1 78.0(4) no
Li3 O3 Li1 O4 -14.3(3) no
P3 O3 Li3 Cl3 -14.6(5) no
P3 O3 Li3 O2 118.8(4) no
P3 O3 Li3 O4 -148.8(2) no
Li1 O3 Li3 Cl3 148.4(3) no
Li1 O3 Li3 O2 -78.2(4) no
Li1 O3 Li3 O4 14.2(3) no
P4 O4 Li1 Cl1 -1.0(6) no
P4 O4 Li1 O1 125.4(3) no
P4 O4 Li1 O3 -123.8(3) no
Li2 O4 Li1 Cl1 -139.6(4) no
Li2 O4 Li1 O1 -13.3(3) no
Li2 O4 Li1 O3 97.6(3) no
Li3 O4 Li1 Cl1 136.4(4) no
Li3 O4 Li1 O1 -97.2(3) no
Li3 O4 Li1 O3 13.6(3) no
P4 O4 Li2 Cl2 -4.5(5) no
P4 O4 Li2 O1 -128.3(3) no
P4 O4 Li2 O2 119.9(3) no
Li1 O4 Li2 Cl2 136.7(4) no
Li1 O4 Li2 O1 13.0(3) no
Li1 O4 Li2 O2 -98.8(4) no
Li3 O4 Li2 Cl2 -138.8(4) no
Li3 O4 Li2 O1 97.4(4) no
Li3 O4 Li2 O2 -14.4(4) no
P4 O4 Li3 Cl3 2.8(7) no
P4 O4 Li3 O2 -120.0(3) no
P4 O4 Li3 O3 126.6(3) no
Li1 O4 Li3 Cl3 -137.4(5) no
Li1 O4 Li3 O2 99.8(3) no
Li1 O4 Li3 O3 -13.7(3) no
Li2 O4 Li3 Cl3 137.2(5) no
Li2 O4 Li3 O2 14.4(3) no
Li2 O4 Li3 O3 -99.0(3) no
C30 C25 C26 C27 -0.4(7) no
C31 C25 C26 C27 178.9(5) no
C26 C25 C30 C29 0.3(8) no
C31 C25 C30 C29 -179.1(5) no
C25 C26 C27 C28 0.3(8) no
C26 C27 C28 C29 0.0(8) no
C27 C28 C29 C30 -0.2(8) no
C28 C29 C30 C25 0.0(8) no
